data_7062027
loop_
_publ_author_name
'Mi\<cov\'a, Romana'
'Rajn\'ak, Cyril'
'Titi\<s, J\'an'
'Monco\<l, J\'an'
'Dlh\'a\<n, \<Lubor'
'Zalibera, Michal'
'Bo\<ca, Roman'

_publ_section_title
;
 An exchange interaction of the antiferromagnetic nature in benzoate
 bridged Mn(ii) chains
;
_journal_issue 47
_journal_name_full 'New Journal of Chemistry'
_journal_page_first 22686
_journal_page_last 22691
_journal_paper_doi 10.1039/D2NJ04131F
_journal_volume 46
_journal_year 2022
_chemical_formula_moiety 'C21 H15 Mn N5 O14'
_chemical_formula_sum 'C21 H15 Mn N5 O14'
_chemical_formula_weight 616.32
_space_group_crystal_system monoclinic
_space_group_IT_number 15
_space_group_name_Hall '-C 2yc'
_space_group_name_H-M_alt 'C 1 2/c 1'
_atom_sites_solution_hydrogens mixed
_atom_sites_solution_primary dual
_audit_creation_date 2022-02-19
_audit_creation_method
;
Olex2 1.5
(compiled 2021.12.09 svn.r5202d8cf for OlexSys, GUI svn.r6439)
;
_audit_update_record
;
2022-02-19 deposited with the CCDC.	2022-10-20 downloaded from the CCDC.
;
_cell_angle_alpha 90
_cell_angle_beta 97.265(3)
_cell_angle_gamma 90
_cell_formula_units_Z 4
_cell_length_a 19.6232(8)
_cell_length_b 13.1888(5)
_cell_length_c 8.6608(4)
_cell_measurement_reflns_used 17690
_cell_measurement_temperature 100
_cell_measurement_theta_max 71.55
_cell_measurement_theta_min 4.05
_cell_volume 2223.48(16)
_computing_cell_refinement
;
X-Area Recipe 1.33.0.0 (STOE, 2015)
;
_computing_data_collection
;
X-Area Pilatus3_SV 1.31.150.0 (STOE, 2018)
;
_computing_data_reduction
;
X-Area Integrate 1.73.1.0 (STOE, 2018)
X-Area LANA 1.73.2.0 (STOE, 2018)
;
_computing_molecular_graphics 'Olex2 1.5 (Dolomanov et al., 2009)'
_computing_publication_material 'Olex2 1.5 (Dolomanov et al., 2009)'
_computing_structure_refinement 'SHELXL 2018/3 (Sheldrick, 2015)'
_computing_structure_solution 'SHELXT  (Sheldrick, 2015)'
_diffrn_ambient_temperature 100
_diffrn_detector 'Pilatus3R 300K'
_diffrn_detector_area_resol_mean 5.81
_diffrn_detector_type 'DECTRIS PILATUS3R 300K'
_diffrn_measured_fraction_theta_full 0.996
_diffrn_measured_fraction_theta_max 0.983
_diffrn_measurement_device 'Eulerian 4-circle diffractometer'
_diffrn_measurement_method '\w scans'
_diffrn_radiation_collimation '0.6 mm diameter'
_diffrn_radiation_monochromator 'Graded multilayer mirror'
_diffrn_radiation_polarisn_norm 270
_diffrn_radiation_type 'Cu K\a'
_diffrn_radiation_wavelength 1.54186
_diffrn_reflns_av_R_equivalents 0.0468
_diffrn_reflns_av_unetI/netI 0.0271
_diffrn_reflns_Laue_measured_fraction_full 0.996
_diffrn_reflns_Laue_measured_fraction_max 0.983
_diffrn_reflns_limit_h_max 14
_diffrn_reflns_limit_h_min -23
_diffrn_reflns_limit_k_max 13
_diffrn_reflns_limit_k_min -16
_diffrn_reflns_limit_l_max 10
_diffrn_reflns_limit_l_min -10
_diffrn_reflns_number 12169
_diffrn_reflns_point_group_measured_fraction_full 0.996
_diffrn_reflns_point_group_measured_fraction_max 0.983
_diffrn_reflns_theta_full 67.686
_diffrn_reflns_theta_max 71.148
_diffrn_reflns_theta_min 4.049
_diffrn_source 'Genix3D Cu HF'
_diffrn_source_current 0.600
_diffrn_source_power 0.030
_diffrn_source_voltage 50
_exptl_absorpt_coefficient_mu 5.688
_exptl_absorpt_correction_T_max 0.2484
_exptl_absorpt_correction_T_min 0.0114
_exptl_absorpt_correction_type multi-scan
_exptl_absorpt_process_details
;
STOE LANA, J. Koziskova, F. Hahn, J. Richter, J. Kozisek, 
Acta Chimica Slovaca, vol. 9, no. 2, 2016, pp. 136 - 140.
;
_exptl_crystal_colour 'light yellow'
_exptl_crystal_colour_modifier light
_exptl_crystal_colour_primary yellow
_exptl_crystal_density_diffrn 1.841
_exptl_crystal_description prism
_exptl_crystal_F_000 1252
_exptl_crystal_size_max 0.38
_exptl_crystal_size_mid 0.16
_exptl_crystal_size_min 0.08
_refine_diff_density_max 0.312
_refine_diff_density_min -0.573
_refine_diff_density_rms 0.081
_refine_ls_extinction_method none
_refine_ls_goodness_of_fit_ref 1.012
_refine_ls_hydrogen_treatment mixed
_refine_ls_matrix_type full
_refine_ls_number_parameters 190
_refine_ls_number_reflns 2122
_refine_ls_number_restraints 3
_refine_ls_restrained_S_all 1.035
_refine_ls_R_factor_all 0.0388
_refine_ls_R_factor_gt 0.0360
_refine_ls_shift/su_max 0.000
_refine_ls_shift/su_mean 0.000
_refine_ls_structure_factor_coef Fsqd
_refine_ls_weighting_details 'w=1/[\s^2^(Fo^2^)+(0.0747P)^2^] where P=(Fo^2^+2Fc^2^)/3'
_refine_ls_weighting_scheme calc
_refine_ls_wR_factor_gt 0.0938
_refine_ls_wR_factor_ref 0.0952
_reflns_Friedel_coverage 0.000
_reflns_number_gt 1929
_reflns_number_total 2122
_reflns_threshold_expression 'I > 2\s(I)'
_cod_data_source_file d2nj04131f2.cif
_cod_data_source_block 1
_cod_depositor_comments 'Adding full bibliography for 7062027--7062028.cif.'
_cod_database_code 7062027
_shelx_shelxl_version_number 2018/3
_shelx_space_group_comment
;
The symmetry employed for this shelxl refinement is uniquely defined
by the following loop, which should always be used as a source of
symmetry information in preference to the above space-group names.
They are only intended as comments.
;
_shelx_estimated_absorpt_t_max 0.659
_shelx_estimated_absorpt_t_min 0.221
_olex2_refinement_description
;
1. Fixed Uiso
 At 1.2 times of:
  All C(H) groups, All C(H,H) groups
 At 1.5 times of:
  All O(H) groups
2. Restrained distances
 O1-H1
 0.85 with sigma of 0.01
 C1-H1
 1.888718 with sigma of 0.02
 Mn1-H1
 2.941281 with sigma of 0.02
3.a Secondary CH2 refined with riding coordinates:
 C1(H1A,H1B)
3.b Aromatic/amide H refined with riding coordinates:
 C3(H3), C4(H4), C7(H7), C9(H9), C11(H11)
;
_olex2_submission_special_instructions 'No special instructions were received'

loop_
_space_group_symop_operation_xyz
'x, y, z'
'-x, y, -z+1/2'
'x+1/2, y+1/2, z'
'-x+1/2, y+1/2, -z+1/2'
'-x, -y, -z'
'x, -y, z-1/2'
'-x+1/2, -y+1/2, -z'
'x+1/2, -y+1/2, z-1/2'

loop_
_atom_site_label
_atom_site_type_symbol
_atom_site_fract_x
_atom_site_fract_y
_atom_site_fract_z
_atom_site_U_iso_or_equiv
_atom_site_adp_type
_atom_site_occupancy
_atom_site_site_symmetry_order
_atom_site_calc_flag
_atom_site_refinement_flags_posn
_atom_site_refinement_flags_adp
_atom_site_refinement_flags_occupancy
_atom_site_disorder_assembly
_atom_site_disorder_group
Mn1 Mn 0.500000 0.07622(3) 0.250000 0.01929(15) Uani 1 2 d DS T P . .
O1 O 0.55277(7) 0.13452(10) 0.48745(16) 0.0228(3) Uani 1 1 d D . . . .
H1 H 0.5328(11) 0.1109(13) 0.5648(15) 0.034 Uiso 1 1 d D U . . .
O2 O 0.40842(7) 0.07944(9) 0.37142(16) 0.0226(3) Uani 1 1 d . . . . .
O3 O 0.44905(7) 0.06409(9) 0.62427(16) 0.0216(3) Uani 1 1 d . . . . .
O4 O 0.15415(8) 0.08243(11) 0.24139(17) 0.0299(3) Uani 1 1 d . . . . .
O5 O 0.09638(7) 0.16363(11) 0.39923(18) 0.0318(3) Uani 1 1 d . . . . .
O6 O 0.18523(7) 0.12617(13) 0.94225(17) 0.0354(4) Uani 1 1 d . . . . .
O7 O 0.29419(7) 0.14644(11) 1.01137(17) 0.0315(3) Uani 1 1 d . . . . .
N1 N 0.500000 0.24899(16) 0.250000 0.0208(5) Uani 1 2 d S T P . .
N2 N 0.14907(8) 0.12313(12) 0.36570(19) 0.0244(4) Uani 1 1 d . . . . .
N3 N 0.24438(8) 0.13470(12) 0.91318(19) 0.0241(4) Uani 1 1 d . . . . .
C1 C 0.55517(10) 0.24070(14) 0.5179(2) 0.0232(4) Uani 1 1 d D . . . .
H1A H 0.603337 0.261263 0.550813 0.028 Uiso 1 1 calc R U . . .
H1B H 0.528220 0.255912 0.604260 0.028 Uiso 1 1 calc R U . . .
C2 C 0.52693(9) 0.30078(14) 0.3768(2) 0.0219(4) Uani 1 1 d . . . . .
C3 C 0.52863(9) 0.40649(14) 0.3800(2) 0.0239(4) Uani 1 1 d . . . . .
H3 H 0.549119 0.441469 0.469958 0.029 Uiso 1 1 calc R U . . .
C4 C 0.500000 0.4595(2) 0.250000 0.0258(6) Uani 1 2 d S T P . .
H4 H 0.500001 0.531534 0.249998 0.031 Uiso 1 2 calc R U P . .
C5 C 0.40175(10) 0.07874(13) 0.5133(2) 0.0207(4) Uani 1 1 d . . . . .
C6 C 0.33048(9) 0.09973(14) 0.5562(2) 0.0213(4) Uani 1 1 d . . . . .
C7 C 0.27444(9) 0.10607(14) 0.4406(2) 0.0217(4) Uani 1 1 d . . . . .
H7 H 0.280347 0.099379 0.333923 0.026 Uiso 1 1 calc R U . . .
C8 C 0.20967(9) 0.12239(14) 0.4849(2) 0.0227(4) Uani 1 1 d . . . . .
C9 C 0.19820(10) 0.13417(14) 0.6375(2) 0.0237(4) Uani 1 1 d . . . . .
H9 H 0.153561 0.146165 0.665057 0.028 Uiso 1 1 calc R U . . .
C10 C 0.25552(10) 0.12754(14) 0.7486(2) 0.0228(4) Uani 1 1 d . . . . .
C11 C 0.32122(9) 0.11018(14) 0.7124(2) 0.0220(4) Uani 1 1 d . . . . .
H11 H 0.359096 0.105498 0.792092 0.026 Uiso 1 1 calc R U . . .

loop_
_atom_site_aniso_label
_atom_site_aniso_U_11
_atom_site_aniso_U_22
_atom_site_aniso_U_33
_atom_site_aniso_U_23
_atom_site_aniso_U_13
_atom_site_aniso_U_12
Mn1 0.0177(2) 0.0216(2) 0.0189(2) 0.000 0.00369(16) 0.000
O1 0.0220(7) 0.0232(7) 0.0234(7) 0.0015(5) 0.0038(5) -0.0010(5)
O2 0.0204(7) 0.0278(7) 0.0201(7) -0.0011(5) 0.0042(5) -0.0004(5)
O3 0.0192(6) 0.0235(7) 0.0221(7) 0.0002(5) 0.0026(5) 0.0004(5)
O4 0.0272(7) 0.0402(9) 0.0219(8) -0.0019(6) 0.0015(6) 0.0011(6)
O5 0.0202(7) 0.0407(8) 0.0344(9) -0.0012(6) 0.0027(6) 0.0061(6)
O6 0.0225(8) 0.0541(10) 0.0317(9) -0.0015(7) 0.0115(6) 0.0010(6)
O7 0.0248(7) 0.0457(9) 0.0236(8) -0.0028(6) 0.0014(6) 0.0006(6)
N1 0.0197(10) 0.0224(11) 0.0205(12) 0.000 0.0039(8) 0.000
N2 0.0213(8) 0.0263(8) 0.0261(9) 0.0041(7) 0.0042(6) 0.0007(6)
N3 0.0231(9) 0.0249(8) 0.0253(9) -0.0008(7) 0.0064(7) 0.0022(6)
C1 0.0235(9) 0.0232(9) 0.0227(10) -0.0026(7) 0.0024(7) -0.0007(7)
C2 0.0176(8) 0.0254(9) 0.0234(10) -0.0005(7) 0.0056(7) 0.0000(7)
C3 0.0210(9) 0.0254(9) 0.0257(11) -0.0037(8) 0.0037(8) -0.0003(7)
C4 0.0256(13) 0.0228(13) 0.0300(15) 0.000 0.0077(11) 0.000
C5 0.0198(9) 0.0205(9) 0.0224(10) -0.0003(7) 0.0049(7) -0.0013(6)
C6 0.0197(9) 0.0192(8) 0.0255(10) 0.0004(7) 0.0047(7) 0.0000(7)
C7 0.0227(9) 0.0208(9) 0.0225(10) 0.0016(7) 0.0060(7) -0.0001(7)
C8 0.0191(9) 0.0236(9) 0.0249(11) 0.0018(8) 0.0008(7) 0.0004(7)
C9 0.0205(9) 0.0236(9) 0.0278(11) 0.0002(8) 0.0061(8) -0.0002(7)
C10 0.0240(9) 0.0221(9) 0.0232(10) -0.0003(7) 0.0063(7) -0.0001(7)
C11 0.0207(9) 0.0213(9) 0.0243(10) -0.0005(7) 0.0036(7) 0.0000(7)

loop_
_atom_type_symbol
_atom_type_description
_atom_type_scat_dispersion_real
_atom_type_scat_dispersion_imag
_atom_type_scat_source
C C 0.0181 0.0091 'International Tables Vol C Tables 4.2.6.8 and 6.1.1.4'
H H 0.0000 0.0000 'International Tables Vol C Tables 4.2.6.8 and 6.1.1.4'
Mn Mn -0.5299 2.8052 'International Tables Vol C Tables 4.2.6.8 and 6.1.1.4'
N N 0.0311 0.0180 'International Tables Vol C Tables 4.2.6.8 and 6.1.1.4'
O O 0.0492 0.0322 'International Tables Vol C Tables 4.2.6.8 and 6.1.1.4'

loop_
_geom_angle_atom_site_label_1
_geom_angle_atom_site_label_2
_geom_angle_atom_site_label_3
_geom_angle
_geom_angle_site_symmetry_1
_geom_angle_site_symmetry_3
_geom_angle_publ_flag
O1 Mn1 O1 141.18(7) . 2_655 ?
O2 Mn1 O1 82.49(5) 2_655 2_655 ?
O2 Mn1 O1 96.77(5) 2_655 . ?
O2 Mn1 O1 96.77(5) . 2_655 ?
O2 Mn1 O1 82.49(5) . . ?
O2 Mn1 O2 177.79(7) . 2_655 ?
O2 Mn1 O3 84.81(5) . 6 ?
O2 Mn1 O3 96.97(5) 2_655 6 ?
O2 Mn1 O3 96.98(5) . 5_656 ?
O2 Mn1 O3 84.81(5) 2_655 5_656 ?
O2 Mn1 N1 88.89(3) . . ?
O2 Mn1 N1 88.89(3) 2_655 . ?
O3 Mn1 O1 74.27(5) 6 2_655 ?
O3 Mn1 O1 143.48(5) 6 . ?
O3 Mn1 O1 74.27(5) 5_656 . ?
O3 Mn1 O1 143.48(5) 5_656 2_655 ?
O3 Mn1 O3 73.51(6) 6 5_656 ?
N1 Mn1 O1 70.59(3) . 2_655 ?
N1 Mn1 O1 70.59(3) . . ?
N1 Mn1 O3 143.25(3) . 5_656 ?
N1 Mn1 O3 143.25(3) . 6 ?
Mn1 O1 H1 111.6(12) . . ?
C1 O1 Mn1 119.44(11) . . ?
C1 O1 H1 102.5(12) . . ?
C5 O2 Mn1 131.58(12) . . ?
C5 O3 Mn1 135.52(11) . 5_656 ?
C2 N1 Mn1 120.56(11) 2_655 . ?
C2 N1 Mn1 120.56(11) . . ?
C2 N1 C2 118.9(2) . 2_655 ?
O4 N2 O5 124.39(16) . . ?
O4 N2 C8 117.87(16) . . ?
O5 N2 C8 117.73(16) . . ?
O6 N3 C10 117.02(15) . . ?
O7 N3 O6 124.38(17) . . ?
O7 N3 C10 118.58(16) . . ?
O1 C1 H1A 109.3 . . ?
O1 C1 H1B 109.3 . . ?
O1 C1 C2 111.59(15) . . ?
H1A C1 H1B 108.0 . . ?
C2 C1 H1A 109.3 . . ?
C2 C1 H1B 109.3 . . ?
N1 C2 C1 117.59(17) . . ?
N1 C2 C3 122.05(18) . . ?
C3 C2 C1 120.36(16) . . ?
C2 C3 H3 120.6 . . ?
C4 C3 C2 118.87(19) . . ?
C4 C3 H3 120.6 . . ?
C3 C4 C3 119.2(3) . 2_655 ?
C3 C4 H4 120.4 2_655 . ?
C3 C4 H4 120.4 . . ?
O2 C5 O3 126.12(18) . . ?
O2 C5 C6 116.92(17) . . ?
O3 C5 C6 116.94(17) . . ?
C7 C6 C5 120.23(17) . . ?
C7 C6 C11 120.22(17) . . ?
C11 C6 C5 119.52(17) . . ?
C6 C7 H7 120.7 . . ?
C8 C7 C6 118.52(18) . . ?
C8 C7 H7 120.7 . . ?
C7 C8 N2 119.54(17) . . ?
C9 C8 N2 117.16(17) . . ?
C9 C8 C7 123.25(17) . . ?
C8 C9 H9 121.9 . . ?
C8 C9 C10 116.25(18) . . ?
C10 C9 H9 121.9 . . ?
C9 C10 N3 117.47(17) . . ?
C11 C10 N3 119.12(17) . . ?
C11 C10 C9 123.34(18) . . ?
C6 C11 H11 120.8 . . ?
C10 C11 C6 118.40(17) . . ?
C10 C11 H11 120.8 . . ?

loop_
_geom_bond_atom_site_label_1
_geom_bond_atom_site_label_2
_geom_bond_distance
_geom_bond_site_symmetry_2
_geom_bond_publ_flag
Mn1 O1 2.3139(13) . ?
Mn1 O1 2.3139(13) 2_655 ?
Mn1 O2 2.1944(13) . ?
Mn1 O2 2.1945(13) 2_655 ?
Mn1 O3 2.3097(13) 5_656 ?
Mn1 O3 2.3097(13) 6 ?
Mn1 N1 2.279(2) . ?
O1 H1 0.875(9) . ?
O1 C1 1.425(2) . ?
O2 C5 1.253(2) . ?
O3 C5 1.263(2) . ?
O4 N2 1.218(2) . ?
O5 N2 1.231(2) . ?
O6 N3 1.224(2) . ?
O7 N3 1.222(2) . ?
N1 C2 1.343(2) . ?
N1 C2 1.343(2) 2_655 ?
N2 C8 1.473(2) . ?
N3 C10 1.472(3) . ?
C1 H1A 0.9900 . ?
C1 H1B 0.9900 . ?
C1 C2 1.502(3) . ?
C2 C3 1.395(3) . ?
C3 H3 0.9500 . ?
C3 C4 1.383(2) . ?
C4 H4 0.9500 . ?
C5 C6 1.517(3) . ?
C6 C7 1.393(3) . ?
C6 C11 1.395(3) . ?
C7 H7 0.9500 . ?
C7 C8 1.390(3) . ?
C8 C9 1.377(3) . ?
C9 H9 0.9500 . ?
C9 C10 1.388(3) . ?
C10 C11 1.384(3) . ?
C11 H11 0.9500 . ?

loop_
_geom_torsion_atom_site_label_1
_geom_torsion_atom_site_label_2
_geom_torsion_atom_site_label_3
_geom_torsion_atom_site_label_4
_geom_torsion
_geom_torsion_site_symmetry_1
_geom_torsion_site_symmetry_2
_geom_torsion_site_symmetry_3
_geom_torsion_site_symmetry_4
_geom_torsion_publ_flag
Mn1 O1 C1 C2 -5.44(19) . . . . ?
Mn1 O2 C5 O3 -8.7(3) . . . . ?
Mn1 O2 C5 C6 169.82(11) . . . . ?
Mn1 O3 C5 O2 -85.5(2) 5_656 . . . ?
Mn1 O3 C5 C6 95.97(19) 5_656 . . . ?
Mn1 N1 C2 C1 -1.38(18) . . . . ?
Mn1 N1 C2 C3 179.09(12) . . . . ?
O1 C1 C2 N1 4.4(2) . . . . ?
O1 C1 C2 C3 -176.09(16) . . . . ?
O2 C5 C6 C7 8.0(2) . . . . ?
O2 C5 C6 C11 -173.51(16) . . . . ?
O3 C5 C6 C7 -173.26(16) . . . . ?
O3 C5 C6 C11 5.2(2) . . . . ?
O4 N2 C8 C7 20.1(3) . . . . ?
O4 N2 C8 C9 -157.36(17) . . . . ?
O5 N2 C8 C7 -160.90(17) . . . . ?
O5 N2 C8 C9 21.7(2) . . . . ?
O6 N3 C10 C9 13.8(2) . . . . ?
O6 N3 C10 C11 -163.31(17) . . . . ?
O7 N3 C10 C9 -167.71(17) . . . . ?
O7 N3 C10 C11 15.2(3) . . . . ?
N1 C2 C3 C4 1.8(2) . . . . ?
N2 C8 C9 C10 176.49(17) . . . . ?
N3 C10 C11 C6 177.58(17) . . . . ?
C1 C2 C3 C4 -177.72(15) . . . . ?
C2 N1 C2 C1 178.62(18) 2_655 . . . ?
C2 N1 C2 C3 -0.91(12) 2_655 . . . ?
C2 C3 C4 C3 -0.85(12) . . . 2_655 ?
C5 C6 C7 C8 178.11(16) . . . . ?
C5 C6 C11 C10 -178.89(16) . . . . ?
C6 C7 C8 N2 -176.26(16) . . . . ?
C6 C7 C8 C9 1.0(3) . . . . ?
C7 C6 C11 C10 -0.4(3) . . . . ?
C7 C8 C9 C10 -0.8(3) . . . . ?
C8 C9 C10 N3 -177.00(16) . . . . ?
C8 C9 C10 C11 0.0(3) . . . . ?
C9 C10 C11 C6 0.6(3) . . . . ?
C11 C6 C7 C8 -0.3(3) . . . . ?
